data_7103337
loop_
_publ_author_name
'Bridget Williams, D'
'Kaminsky, Werner'
'Mayer, James M'
'Goldberg, Karen I'

_publ_section_title
;
 Reactions of iridium hydride pincer complexes with dioxygen: new
 dioxygen complexes and reversible O2 binding.
;
_journal_issue 35
_journal_name_full 'Chemical communications (Cambridge, England)'
_journal_page_first 4195
_journal_page_last 4197
_journal_paper_doi 10.1039/b802739k
_journal_year 2008
_chemical_formula_moiety 'C8 H7 Ir O4 P2, C8 H18, C4 H6, C2 H4, C2, H2, H2, H2, H2'
_chemical_formula_sum 'C24 H43 Ir O4 P2'
_chemical_formula_weight 649.72
_chemical_name_common DBWIV181
_chemical_name_systematic DBWIV181
_space_group_IT_number 82
_symmetry_cell_setting tetragonal
_symmetry_Int_Tables_number 82
_symmetry_space_group_name_Hall 'I -4'
_symmetry_space_group_name_H-M 'I -4'
_atom_sites_solution_hydrogens geom
_atom_sites_solution_primary direct
_atom_sites_solution_secondary difmap
_audit_creation_method SHELXL-97
_cell_angle_alpha 90.00
_cell_angle_beta 90.00
_cell_angle_gamma 90.00
_cell_formula_units_Z 2
_cell_length_a 11.8620(4)
_cell_length_b 11.8620(4)
_cell_length_c 9.3140(3)
_cell_measurement_reflns_used 853
_cell_measurement_temperature 130(2)
_cell_volume 1310.55(8)
_computing_cell_refinement 'HKL Scalepack (Otwinowski & Minor 1997)'
_computing_data_collection KappaCCD
_computing_data_reduction 'HKL Scalepack (Otwinowski & Minor 1997)'
_computing_molecular_graphics 'maXus, Zortep'
_computing_publication_material 'SHELXL-97 (Sheldrick, 1997)'
_computing_structure_refinement 'SHELXL-97 (Sheldrick, 1997)'
_computing_structure_solution SIR97
_diffrn_ambient_temperature 130(2)
_diffrn_measured_fraction_theta_full 0.979
_diffrn_measured_fraction_theta_max 0.939
_diffrn_measurement_device_type 'Nonius KappaCCD'
_diffrn_measurement_method '\f and \w scans'
_diffrn_radiation_monochromator graphite
_diffrn_radiation_source 'fine-focus sealed tube'
_diffrn_radiation_type MoK\a
_diffrn_radiation_wavelength 0.71073
_diffrn_reflns_av_R_equivalents 0.0368
_diffrn_reflns_av_sigmaI/netI 0.0288
_diffrn_reflns_limit_h_max 15
_diffrn_reflns_limit_h_min -15
_diffrn_reflns_limit_k_max 15
_diffrn_reflns_limit_k_min -15
_diffrn_reflns_limit_l_max 12
_diffrn_reflns_limit_l_min -12
_diffrn_reflns_number 1337
_diffrn_reflns_theta_full 25.00
_diffrn_reflns_theta_max 28.26
_diffrn_reflns_theta_min 2.78
_exptl_absorpt_coefficient_mu 5.243
_exptl_absorpt_correction_T_max 0.4694
_exptl_absorpt_correction_T_min 0.1875
_exptl_absorpt_correction_type multi-scan
_exptl_absorpt_process_details HKL2000
_exptl_crystal_colour orange
_exptl_crystal_density_diffrn 1.646
_exptl_crystal_density_method 'not measured'
_exptl_crystal_description prism
_exptl_crystal_F_000 652
_exptl_crystal_size_max 0.48
_exptl_crystal_size_mid 0.24
_exptl_crystal_size_min 0.17
_refine_diff_density_max 1.195
_refine_diff_density_min -0.993
_refine_diff_density_rms 0.194
_refine_ls_abs_structure_details 'Flack H D (1983), Acta Cryst. A39, 876-881'
_refine_ls_abs_structure_Flack 0.36(04)
_refine_ls_extinction_coef 0.0115(17)
_refine_ls_extinction_expression Fc^*^=kFc[1+0.001xFc^2^\l^3^/sin(2\q)]^-1/4^
_refine_ls_extinction_method SHELXL
_refine_ls_goodness_of_fit_ref 1.049
_refine_ls_hydrogen_treatment constr
_refine_ls_matrix_type full
_refine_ls_number_parameters 120
_refine_ls_number_reflns 1337
_refine_ls_number_restraints 50
_refine_ls_restrained_S_all 1.049
_refine_ls_R_factor_all 0.0390
_refine_ls_R_factor_gt 0.0390
_refine_ls_shift/su_max 0.001
_refine_ls_shift/su_mean 0.000
_refine_ls_structure_factor_coef Fsqd
_refine_ls_weighting_details 'calc w=1/[\s^2^(Fo^2^)+(0.0823P)^2^+5.9986P] where P=(Fo^2^+2Fc^2^)/3'
_refine_ls_weighting_scheme calc
_refine_ls_wR_factor_gt 0.0981
_refine_ls_wR_factor_ref 0.0981
_reflns_number_gt 1337
_reflns_number_total 1337
_reflns_threshold_expression >2sigma(I)
_cod_data_source_file b802739k.txt
_cod_data_source_block shelxl
_cod_depositor_comments
;
The following automatic conversions were performed:
'_exptl_absorpt_correction_type' value 'multi-scan ' changed to
'multi-scan' according to
'/home/saulius/struct/CIF-dictionaries/cif_core.dic' dictionary named
'cif_core.dic' version 2.4.1 from 2010-06-29.

Automatic conversion script
Id: cif_fix_enum 1527 2010-12-29 10:47:43Z saulius 
;
_cod_database_code 7103337

loop_
_symmetry_equiv_pos_as_xyz
'x, y, z'
'-x, -y, z'
'y, -x, -z'
'-y, x, -z'
'x+1/2, y+1/2, z+1/2'
'-x+1/2, -y+1/2, z+1/2'
'y+1/2, -x+1/2, -z+1/2'
'-y+1/2, x+1/2, -z+1/2'

loop_
_atom_site_label
_atom_site_type_symbol
_atom_site_fract_x
_atom_site_fract_y
_atom_site_fract_z
_atom_site_U_iso_or_equiv
_atom_site_adp_type
_atom_site_occupancy
_atom_site_symmetry_multiplicity
_atom_site_calc_flag
_atom_site_refinement_flags
_atom_site_disorder_assembly
_atom_site_disorder_group
Ir1 Ir 0.0000 0.5000 0.2500 0.0193(3) Uani 1 4 d S . .
P1 P 0.1410(6) 0.3586(6) 0.2843(7) 0.0288(15) Uani 0.50 1 d PD . .
O1 O 0.1178(17) 0.6204(17) 0.257(7) 0.037(5) Uani 0.50 1 d PU . .
O2 O 0.0911(14) 0.5926(13) 0.3980(18) 0.038(3) Uani 0.50 1 d P . .
C1 C 0.0000 0.5000 0.0347(19) 0.022(3) Uani 0.50 2 d SPU . .
C2 C 0.068(2) 0.429(2) -0.037(3) 0.050(6) Uani 0.50 1 d PU . .
C3 C 0.063(3) 0.427(3) -0.182(4) 0.064(7) Uani 0.50 1 d PU . .
H3 H 0.1055 0.3724 -0.2339 0.077 Uiso 0.50 1 calc PR . .
C4 C 0.0000 0.5000 -0.2500 0.032(3) Uani 1 4 d S . .
H4 H 0.0000 0.5000 -0.3520 0.039 Uiso 0.50 2 calc SPR . .
C5 C 0.119(3) 0.313(3) 0.038(4) 0.069(8) Uani 0.50 1 d PU . .
H5A H 0.1894 0.2893 -0.0010 0.083 Uiso 0.50 1 d PR . .
H5B H 0.0632 0.2566 0.0321 0.083 Uiso 0.50 1 d PRD . .
C6 C 0.0641(15) 0.197(2) 0.327(2) 0.046(6) Uani 0.50 1 d PD . .
C7 C 0.149(3) 0.114(3) 0.389(4) 0.074(9) Uani 0.50 1 d PD . .
H7A H 0.1298 0.0964 0.4863 0.111 Uiso 0.50 1 d PR . .
H7B H 0.2215 0.1499 0.3861 0.111 Uiso 0.50 1 d PR . .
H7C H 0.1510 0.0462 0.3330 0.111 Uiso 0.50 1 d PR . .
C8 C -0.023(3) 0.226(2) 0.443(3) 0.059(7) Uani 0.50 1 d PDU . .
H8A H -0.0953 0.1891 0.4218 0.088 Uiso 0.50 1 d PR . .
H8B H -0.0255 0.3041 0.4080 0.088 Uiso 0.50 1 d PR . .
H8C H -0.0102 0.2259 0.5467 0.088 Uiso 0.50 1 d PR . .
C9 C 0.010(3) 0.164(2) 0.186(3) 0.045(6) Uiso 0.50 1 d PD . .
H9A H 0.0682 0.1494 0.1142 0.068 Uiso 0.50 1 calc PR . .
H9B H -0.0394 0.2250 0.1528 0.068 Uiso 0.50 1 calc PRD . .
H9C H -0.0354 0.0953 0.2001 0.068 Uiso 0.50 1 calc PR . .
C11 C 0.3769(17) 0.341(2) 0.378(3) 0.067(8) Uiso 0.50 1 d PD . .
H11A H 0.3733 0.3396 0.4829 0.100 Uiso 0.50 1 calc PR . .
H11B H 0.4552 0.3519 0.3472 0.100 Uiso 0.50 1 calc PR . .
H11C H 0.3484 0.2698 0.3393 0.100 Uiso 0.50 1 calc PR . .
C10 C 0.3056(16) 0.4373(16) 0.322(2) 0.058(7) Uani 0.50 1 d PD . .
C12 C 0.274(2) 0.527(2) 0.436(3) 0.071(9) Uiso 0.50 1 d PD . .
H12A H 0.2221 0.5826 0.3937 0.106 Uiso 0.50 1 calc PR . .
H12B H 0.3420 0.5658 0.4694 0.106 Uiso 0.50 1 calc PR . .
H12C H 0.2368 0.4906 0.5180 0.106 Uiso 0.50 1 calc PR . .
C13 C 0.332(3) 0.484(3) 0.174(3) 0.080 Uiso 0.50 1 d PD . .
H13A H 0.2702 0.5304 0.1443 0.120 Uiso 0.50 1 d PR . .
H13B H 0.3451 0.4263 0.1036 0.120 Uiso 0.50 1 d PR . .
H13C H 0.3988 0.5298 0.1828 0.120 Uiso 0.50 1 d PR . .

loop_
_atom_site_aniso_label
_atom_site_aniso_U_11
_atom_site_aniso_U_22
_atom_site_aniso_U_33
_atom_site_aniso_U_23
_atom_site_aniso_U_13
_atom_site_aniso_U_12
Ir1 0.0204(5) 0.019 0.0188(3) 0.000 0.000 0.000
P1 0.036(3) 0.031(3) 0.020(3) 0.0024(18) 0.0017(19) 0.024(2)
O1 0.046(9) 0.041(8) 0.025(10) 0.000(9) -0.001(9) -0.025(6)
O2 0.044(8) 0.034(7) 0.035(8) -0.012(6) -0.007(6) 0.006(6)
C1 0.022(8) 0.023(8) 0.021(6) 0.000 0.000 -0.004(10)
C2 0.057(8) 0.054(8) 0.039(8) -0.011(6) 0.009(6) 0.024(6)
C3 0.070(11) 0.066(10) 0.056(10) -0.002(8) 0.002(8) 0.022(9)
C4 0.027(4) 0.027(4) 0.043(8) 0.000 0.000 0.000
C5 0.081(11) 0.060(10) 0.068(11) 0.012(9) -0.013(9) -0.006(9)
C6 0.011(7) 0.068(15) 0.060(15) 0.020(12) -0.002(8) 0.000(9)
C7 0.10(3) 0.061(18) 0.07(2) 0.010(15) 0.001(18) -0.015(17)
C8 0.062(10) 0.052(9) 0.062(11) 0.011(8) 0.012(8) -0.016(8)
C10 0.10(2) 0.032(12) 0.047(15) 0.000(10) -0.001(15) 0.013(13)

loop_
_atom_type_symbol
_atom_type_description
_atom_type_scat_dispersion_real
_atom_type_scat_dispersion_imag
_atom_type_scat_source
C C 0.0033 0.0016 'International Tables Vol C Tables 4.2.6.8 and 6.1.1.4'
H H 0.0000 0.0000 'International Tables Vol C Tables 4.2.6.8 and 6.1.1.4'
O O 0.0106 0.0060 'International Tables Vol C Tables 4.2.6.8 and 6.1.1.4'
P P 0.1023 0.0942 'International Tables Vol C Tables 4.2.6.8 and 6.1.1.4'
Ir Ir -1.4442 7.9887 'International Tables Vol C Tables 4.2.6.8 and 6.1.1.4'

loop_
_geom_angle_atom_site_label_1
_geom_angle_atom_site_label_2
_geom_angle_atom_site_label_3
_geom_angle
_geom_angle_site_symmetry_1
_geom_angle_site_symmetry_3
_geom_angle_publ_flag
O1 Ir1 O1 90.06(13) 8 . ?
O1 Ir1 O1 176(4) 8 7_455 ?
O1 Ir1 O1 90.06(13) . 7_455 ?
O1 Ir1 O1 90.06(14) 8 2_565 ?
O1 Ir1 O1 176(4) . 2_565 ?
O1 Ir1 O1 90.06(13) 7_455 2_565 ?
O1 Ir1 C1 88.1(19) 8 . ?
O1 Ir1 C1 91.9(19) . . ?
O1 Ir1 C1 88.1(19) 7_455 . ?
O1 Ir1 C1 91.9(19) 2_565 . ?
O1 Ir1 C1 91.9(19) 8 7_455 ?
O1 Ir1 C1 88.1(19) . 7_455 ?
O1 Ir1 C1 91.9(19) 7_455 7_455 ?
O1 Ir1 C1 88.1(19) 2_565 7_455 ?
C1 Ir1 C1 180.0 . 7_455 ?
O1 Ir1 O2 91.1(14) 8 2_565 ?
O1 Ir1 O2 136.3(19) . 2_565 ?
O1 Ir1 O2 91.4(14) 7_455 2_565 ?
O1 Ir1 O2 40(2) 2_565 2_565 ?
C1 Ir1 O2 131.8(5) . 2_565 ?
C1 Ir1 O2 48.2(5) 7_455 2_565 ?
O1 Ir1 O2 91.4(14) 8 . ?
O1 Ir1 O2 40(2) . . ?
O1 Ir1 O2 91.1(14) 7_455 . ?
O1 Ir1 O2 136.3(19) 2_565 . ?
C1 Ir1 O2 131.8(5) . . ?
C1 Ir1 O2 48.2(5) 7_455 . ?
O2 Ir1 O2 96.4(10) 2_565 . ?
O1 Ir1 O2 136.3(19) 8 7_455 ?
O1 Ir1 O2 91.4(14) . 7_455 ?
O1 Ir1 O2 40(2) 7_455 7_455 ?
O1 Ir1 O2 91.1(14) 2_565 7_455 ?
C1 Ir1 O2 48.2(5) . 7_455 ?
C1 Ir1 O2 131.8(5) 7_455 7_455 ?
O2 Ir1 O2 116.4(6) 2_565 7_455 ?
O2 Ir1 O2 116.4(6) . 7_455 ?
O1 Ir1 O2 40(2) 8 8 ?
O1 Ir1 O2 91.1(14) . 8 ?
O1 Ir1 O2 136.3(19) 7_455 8 ?
O1 Ir1 O2 91.4(14) 2_565 8 ?
C1 Ir1 O2 48.2(5) . 8 ?
C1 Ir1 O2 131.8(5) 7_455 8 ?
O2 Ir1 O2 116.4(6) 2_565 8 ?
O2 Ir1 O2 116.4(6) . 8 ?
O2 Ir1 O2 96.4(10) 7_455 8 ?
O1 Ir1 P1 9.6(18) 8 2_565 ?
O1 Ir1 P1 89.0(8) . 2_565 ?
O1 Ir1 P1 174.1(19) 7_455 2_565 ?
O1 Ir1 P1 90.5(8) 2_565 2_565 ?
C1 Ir1 P1 97.67(16) . 2_565 ?
C1 Ir1 P1 82.33(16) 7_455 2_565 ?
O2 Ir1 P1 85.3(5) 2_565 2_565 ?
O2 Ir1 P1 84.5(5) . 2_565 ?
O2 Ir1 P1 145.9(5) 7_455 2_565 ?
O2 Ir1 P1 49.5(5) 8 2_565 ?
O1 Ir1 P1 90.5(8) 8 8 ?
O1 Ir1 P1 9.6(18) . 8 ?
O1 Ir1 P1 89.0(8) 7_455 8 ?
O1 Ir1 P1 174.1(19) 2_565 8 ?
C1 Ir1 P1 82.33(17) . 8 ?
C1 Ir1 P1 97.67(17) 7_455 8 ?
O2 Ir1 P1 145.9(5) 2_565 8 ?
O2 Ir1 P1 49.5(5) . 8 ?
O2 Ir1 P1 84.5(5) 7_455 8 ?
O2 Ir1 P1 85.3(5) 8 8 ?
P1 Ir1 P1 91.02(4) 2_565 8 ?
O1 P1 O2 18(5) 7_455 7_455 ?
O1 P1 C6 114(3) 7_455 . ?
O2 P1 C6 108.4(8) 7_455 . ?
O1 P1 C10 107(3) 7_455 . ?
O2 P1 C10 106.3(8) 7_455 . ?
C6 P1 C10 136.5(8) . . ?
O1 P1 Ir1 38(5) 7_455 . ?
O2 P1 Ir1 56.3(5) 7_455 . ?
C6 P1 Ir1 110.6(6) . . ?
C10 P1 Ir1 110.2(6) . . ?
P1 O1 O2 155(6) 8 . ?
P1 O1 Ir1 132(6) 8 . ?
O2 O1 Ir1 72.7(15) . . ?
C5 O2 C2 77(2) 8 8 ?
C5 O2 O1 100(2) 8 . ?
C2 O2 O1 176.6(19) 8 . ?
C5 O2 C1 123(2) 8 7_455 ?
C2 O2 C1 51.9(12) 8 7_455 ?
O1 O2 C1 131.3(16) . 7_455 ?
C5 O2 P1 93.5(18) 8 8 ?
C2 O2 P1 169.8(15) 8 8 ?
O1 O2 P1 6.9(10) . 8 ?
C1 O2 P1 138.1(11) 7_455 8 ?
C5 O2 Ir1 151(2) 8 . ?
C2 O2 Ir1 115.8(14) 8 . ?
O1 O2 Ir1 67.4(12) . . ?
C1 O2 Ir1 64.0(8) 7_455 . ?
P1 O2 Ir1 74.2(6) 8 . ?
C2 C1 C2 121(3) 2_565 . ?
C2 C1 O2 172.3(19) 2_565 7_455 ?
C2 C1 O2 51.9(13) . 7_455 ?
C2 C1 O2 51.9(13) 2_565 8 ?
C2 C1 O2 172.3(19) . 8 ?
O2 C1 O2 135.7(16) 7_455 8 ?
C2 C1 Ir1 119.7(14) 2_565 . ?
C2 C1 Ir1 119.7(14) . . ?
O2 C1 Ir1 67.9(8) 7_455 . ?
O2 C1 Ir1 67.9(8) 8 . ?
C1 C2 O2 76.3(16) . 7_455 ?
C1 C2 C3 119(2) . . ?
O2 C2 C3 165(2) 7_455 . ?
C1 C2 C5 122(3) . . ?
O2 C2 C5 51.0(18) 7_455 . ?
C3 C2 C5 115(2) . . ?
C4 C3 C2 120(2) . . ?
C4 C3 H3 120.1 . . ?
C2 C3 H3 120.1 . . ?
C3 C4 C3 122(3) . 2_565 ?
C3 C4 H4 119.0 . . ?
C3 C4 H4 119.0 2_565 . ?
C2 C5 H5A 113.5 . . ?
C2 C5 H5B 108.2 . . ?
H5A C5 H5B 112.5 . . ?
C13 C6 C9 60(2) 7_455 . ?
C13 C6 C7 114(3) 7_455 . ?
C9 C6 C7 116(2) . . ?
C13 C6 C8 57(2) 7_455 . ?
C9 C6 C8 112(2) . . ?
C7 C6 C8 109(2) . . ?
C13 C6 P1 135(2) 7_455 . ?
C9 C6 P1 104.7(15) . . ?
C7 C6 P1 111.3(18) . . ?
C8 C6 P1 102.4(17) . . ?
C6 C7 H7A 110.3 . . ?
C6 C7 H7B 107.4 . . ?
H7A C7 H7B 109.5 . . ?
C6 C7 H7C 110.8 . . ?
H7A C7 H7C 109.5 . . ?
H7B C7 H7C 109.5 . . ?
C6 C8 H8A 110.3 . . ?
C6 C8 H8B 89.9 . . ?
H8A C8 H8B 109.5 . . ?
C6 C8 H8C 126.0 . . ?
H8A C8 H8C 109.5 . . ?
H8B C8 H8C 109.5 . . ?
C6 C9 H9A 109.5 . . ?
C6 C9 H9B 109.5 . . ?
H9A C9 H9B 109.5 . . ?
C6 C9 H9C 109.5 . . ?
H9A C9 H9C 109.5 . . ?
H9B C9 H9C 109.5 . . ?
C10 C11 H11A 109.5 . . ?
C10 C11 H11B 109.5 . . ?
H11A C11 H11B 109.5 . . ?
C10 C11 H11C 109.5 . . ?
H11A C11 H11C 109.5 . . ?
H11B C11 H11C 109.5 . . ?
C9 C10 C11 120(3) 8 . ?
C9 C10 C13 61(2) 8 . ?
C11 C10 C13 118.0(16) . . ?
C9 C10 C12 61(2) 8 . ?
C11 C10 C12 114.8(15) . . ?
C13 C10 C12 114.9(15) . . ?
C9 C10 P1 136(2) 8 . ?
C11 C10 P1 103.4(12) . . ?
C13 C10 P1 101.3(12) . . ?
C12 C10 P1 100.7(12) . . ?
C10 C12 H12A 109.5 . . ?
C10 C12 H12B 109.5 . . ?
H12A C12 H12B 109.5 . . ?
C10 C12 H12C 109.5 . . ?
H12A C12 H12C 109.5 . . ?
H12B C12 H12C 109.5 . . ?
C10 C13 H13A 108.0 . . ?
C10 C13 H13B 113.0 . . ?
H13A C13 H13B 109.5 . . ?
C10 C13 H13C 107.4 . . ?
H13A C13 H13C 109.5 . . ?
H13B C13 H13C 109.5 . . ?

loop_
_geom_bond_atom_site_label_1
_geom_bond_atom_site_label_2
_geom_bond_distance
_geom_bond_site_symmetry_2
_geom_bond_publ_flag
Ir1 O1 1.999(18) 8 ?
Ir1 O1 1.999(18) . ?
Ir1 O1 1.999(18) 7_455 ?
Ir1 O1 1.999(18) 2_565 ?
Ir1 C1 2.005(18) . ?
Ir1 C1 2.005(18) 7_455 ?
Ir1 O2 2.068(15) 2_565 ?
Ir1 O2 2.068(15) . ?
Ir1 O2 2.068(15) 7_455 ?
Ir1 O2 2.068(15) 8 ?
Ir1 P1 2.391(6) 2_565 ?
Ir1 P1 2.391(6) 8 ?
P1 O1 0.53(5) 7_455 ?
P1 O2 1.889(19) 7_455 ?
P1 C6 2.16(3) . ?
P1 C10 2.192(18) . ?
O1 P1 0.53(5) 8 ?
O1 O2 1.39(7) . ?
O2 C5 1.32(4) 8 ?
O2 C2 1.35(3) 8 ?
O2 C1 1.663(19) 7_455 ?
O2 P1 1.889(19) 8 ?
C1 C2 1.35(2) 2_565 ?
C1 C2 1.35(2) . ?
C1 O2 1.663(19) 7_455 ?
C1 O2 1.663(19) 8 ?
C2 O2 1.35(3) 7_455 ?
C2 C3 1.35(5) . ?
C2 C5 1.66(4) . ?
C3 C4 1.31(3) . ?
C3 H3 0.9500 . ?
C4 C3 1.31(3) 2_565 ?
C4 H4 0.9500 . ?
C5 H5A 0.9571 . ?
C5 H5B 0.9393 . ?
C6 C13 1.01(5) 7_455 ?
C6 C9 1.513(18) . ?
C6 C7 1.521(19) . ?
C6 C8 1.537(19) . ?
C7 H7A 0.9600 . ?
C7 H7B 0.9600 . ?
C7 H7C 0.9600 . ?
C8 H8A 0.9800 . ?
C8 H8B 0.9800 . ?
C8 H8C 0.9800 . ?
C9 H9A 0.9800 . ?
C9 H9B 0.9800 . ?
C9 H9C 0.9800 . ?
C11 C10 1.511(16) . ?
C11 H11A 0.9800 . ?
C11 H11B 0.9800 . ?
C11 H11C 0.9800 . ?
C10 C9 0.93(4) 8 ?
C10 C13 1.522(17) . ?
C10 C12 1.555(17) . ?
C12 H12A 0.9800 . ?
C12 H12B 0.9800 . ?
C12 H12C 0.9800 . ?
C13 H13A 0.9600 . ?
C13 H13B 0.9600 . ?
C13 H13C 0.9600 . ?

loop_
_geom_torsion_atom_site_label_1
_geom_torsion_atom_site_label_2
_geom_torsion_atom_site_label_3
_geom_torsion_atom_site_label_4
_geom_torsion
_geom_torsion_site_symmetry_1
_geom_torsion_site_symmetry_2
_geom_torsion_site_symmetry_3
_geom_torsion_site_symmetry_4
_geom_torsion_publ_flag
O1 Ir1 P1 O1 177(4) 8 . . 7_455 ?
O1 Ir1 P1 O1 -88(5) . . . 7_455 ?
O1 Ir1 P1 O1 96(5) 2_565 . . 7_455 ?
C1 Ir1 P1 O1 4(5) . . . 7_455 ?
C1 Ir1 P1 O1 -176(5) 7_455 . . 7_455 ?
O2 Ir1 P1 O1 136(5) 2_565 . . 7_455 ?
O2 Ir1 P1 O1 -127(5) . . . 7_455 ?
O2 Ir1 P1 O1 4(5) 7_455 . . 7_455 ?
O2 Ir1 P1 O1 5(5) 8 . . 7_455 ?
P1 Ir1 P1 O1 -176(5) 2_565 . . 7_455 ?
P1 Ir1 P1 O1 -78(5) 8 . . 7_455 ?
O1 Ir1 P1 O2 173(8) 8 . . 7_455 ?
O1 Ir1 P1 O2 -91.4(19) . . . 7_455 ?
O1 Ir1 P1 O2 -4(5) 7_455 . . 7_455 ?
O1 Ir1 P1 O2 92(2) 2_565 . . 7_455 ?
C1 Ir1 P1 O2 0.5(6) . . . 7_455 ?
C1 Ir1 P1 O2 -179.5(6) 7_455 . . 7_455 ?
O2 Ir1 P1 O2 132.1(7) 2_565 . . 7_455 ?
O2 Ir1 P1 O2 -131.1(7) . . . 7_455 ?
O2 Ir1 P1 O2 1.3(14) 8 . . 7_455 ?
P1 Ir1 P1 O2 -179.5(6) 2_565 . . 7_455 ?
P1 Ir1 P1 O2 -81.9(6) 8 . . 7_455 ?
O1 Ir1 P1 C6 75(8) 8 . . . ?
O1 Ir1 P1 C6 170(2) . . . . ?
O1 Ir1 P1 C6 -103(5) 7_455 . . . ?
O1 Ir1 P1 C6 -6.7(19) 2_565 . . . ?
C1 Ir1 P1 C6 -98.4(7) . . . . ?
C1 Ir1 P1 C6 81.6(7) 7_455 . . . ?
O2 Ir1 P1 C6 33.1(8) 2_565 . . . ?
O2 Ir1 P1 C6 130.0(8) . . . . ?
O2 Ir1 P1 C6 -99.0(9) 7_455 . . . ?
O2 Ir1 P1 C6 -97.7(10) 8 . . . ?
P1 Ir1 P1 C6 81.6(7) 2_565 . . . ?
P1 Ir1 P1 C6 179.2(7) 8 . . . ?
O1 Ir1 P1 C10 -90(8) 8 . . . ?
O1 Ir1 P1 C10 5.1(19) . . . . ?
O1 Ir1 P1 C10 93(5) 7_455 . . . ?
O1 Ir1 P1 C10 -171(2) 2_565 . . . ?
C1 Ir1 P1 C10 97.1(7) . . . . ?
C1 Ir1 P1 C10 -82.9(7) 7_455 . . . ?
O2 Ir1 P1 C10 -131.4(8) 2_565 . . . ?
O2 Ir1 P1 C10 -34.5(8) . . . . ?
O2 Ir1 P1 C10 96.5(9) 7_455 . . . ?
O2 Ir1 P1 C10 97.8(10) 8 . . . ?
P1 Ir1 P1 C10 -82.9(7) 2_565 . . . ?
P1 Ir1 P1 C10 14.7(6) 8 . . . ?
O1 Ir1 O1 P1 -92(5) 8 . . 8 ?
O1 Ir1 O1 P1 84(5) 7_455 . . 8 ?
O1 Ir1 O1 P1 176(5) 2_565 . . 8 ?
C1 Ir1 O1 P1 -4(5) . . . 8 ?
C1 Ir1 O1 P1 176(5) 7_455 . . 8 ?
O2 Ir1 O1 P1 176(4) 2_565 . . 8 ?
O2 Ir1 O1 P1 176(5) . . . 8 ?
O2 Ir1 O1 P1 44(5) 7_455 . . 8 ?
O2 Ir1 O1 P1 -52(5) 8 . . 8 ?
P1 Ir1 O1 P1 -102(5) 2_565 . . 8 ?
O1 Ir1 O1 O2 92(2) 8 . . . ?
O1 Ir1 O1 O2 -92(2) 7_455 . . . ?
O1 Ir1 O1 O2 0.2(10) 2_565 . . . ?
C1 Ir1 O1 O2 -179.8(10) . . . . ?
C1 Ir1 O1 O2 0.2(10) 7_455 . . . ?
O2 Ir1 O1 O2 0.4(19) 2_565 . . . ?
O2 Ir1 O1 O2 -131.6(11) 7_455 . . . ?
O2 Ir1 O1 O2 132.0(11) 8 . . . ?
P1 Ir1 O1 O2 82.6(10) 2_565 . . . ?
P1 Ir1 O1 O2 -176(5) 8 . . . ?
P1 O1 O2 C5 -19(10) 8 . . 8 ?
Ir1 O1 O2 C5 153(2) . . . 8 ?
P1 O1 O2 C2 -12(40) 8 . . 8 ?
Ir1 O1 O2 C2 160(35) . . . 8 ?
P1 O1 O2 C1 -172(8) 8 . . 7_455 ?
Ir1 O1 O2 C1 -0.3(16) . . . 7_455 ?
Ir1 O1 O2 P1 172(10) . . . 8 ?
P1 O1 O2 Ir1 -172(10) 8 . . . ?
O1 Ir1 O2 C5 -157(4) 8 . . 8 ?
O1 Ir1 O2 C5 -69(4) . . . 8 ?
O1 Ir1 O2 C5 20(4) 7_455 . . 8 ?
O1 Ir1 O2 C5 111(4) 2_565 . . 8 ?
C1 Ir1 O2 C5 -68(4) . . . 8 ?
C1 Ir1 O2 C5 112(4) 7_455 . . 8 ?
O2 Ir1 O2 C5 112(4) 2_565 . . 8 ?
O2 Ir1 O2 C5 -12(4) 7_455 . . 8 ?
O2 Ir1 O2 C5 -125(4) 8 . . 8 ?
P1 Ir1 O2 C5 -164(4) 2_565 . . 8 ?
P1 Ir1 O2 C5 -68(4) 8 . . 8 ?
O1 Ir1 O2 C2 93(2) 8 . . 8 ?
O1 Ir1 O2 C2 -179(2) . . . 8 ?
O1 Ir1 O2 C2 -90(2) 7_455 . . 8 ?
O1 Ir1 O2 C2 1(2) 2_565 . . 8 ?
C1 Ir1 O2 C2 -178.5(15) . . . 8 ?
C1 Ir1 O2 C2 1.5(15) 7_455 . . 8 ?
O2 Ir1 O2 C2 1.5(15) 2_565 . . 8 ?
O2 Ir1 O2 C2 -122.2(16) 7_455 . . 8 ?
O2 Ir1 O2 C2 125.2(16) 8 . . 8 ?
P1 Ir1 O2 C2 86.1(17) 2_565 . . 8 ?
P1 Ir1 O2 C2 -177.8(19) 8 . . 8 ?
O1 Ir1 O2 O1 -88.5(16) 8 . . . ?
O1 Ir1 O2 O1 88.8(16) 7_455 . . . ?
O1 Ir1 O2 O1 -179.98(10) 2_565 . . . ?
C1 Ir1 O2 O1 0.3(13) . . . . ?
C1 Ir1 O2 O1 -179.7(13) 7_455 . . . ?
O2 Ir1 O2 O1 -179.7(13) 2_565 . . . ?
O2 Ir1 O2 O1 56.6(14) 7_455 . . . ?
O2 Ir1 O2 O1 -56.0(13) 8 . . . ?
P1 Ir1 O2 O1 -95.1(12) 2_565 . . . ?
P1 Ir1 O2 O1 1.0(12) 8 . . . ?
O1 Ir1 O2 C1 91.3(15) 8 . . 7_455 ?
O1 Ir1 O2 C1 179.7(13) . . . 7_455 ?
O1 Ir1 O2 C1 -91.5(15) 7_455 . . 7_455 ?
O1 Ir1 O2 C1 -0.2(12) 2_565 . . 7_455 ?
C1 Ir1 O2 C1 179.999(1) . . . 7_455 ?
O2 Ir1 O2 C1 0.000(1) 2_565 . . 7_455 ?
O2 Ir1 O2 C1 -123.7(3) 7_455 . . 7_455 ?
O2 Ir1 O2 C1 123.7(3) 8 . . 7_455 ?
P1 Ir1 O2 C1 84.6(4) 2_565 . . 7_455 ?
P1 Ir1 O2 C1 -179.3(8) 8 . . 7_455 ?
O1 Ir1 O2 P1 -89.4(16) 8 . . 8 ?
O1 Ir1 O2 P1 -1.0(12) . . . 8 ?
O1 Ir1 O2 P1 87.8(16) 7_455 . . 8 ?
O1 Ir1 O2 P1 179.0(11) 2_565 . . 8 ?
C1 Ir1 O2 P1 -0.7(8) . . . 8 ?
C1 Ir1 O2 P1 179.3(8) 7_455 . . 8 ?
O2 Ir1 O2 P1 179.3(8) 2_565 . . 8 ?
O2 Ir1 O2 P1 55.6(8) 7_455 . . 8 ?
O2 Ir1 O2 P1 -57.0(8) 8 . . 8 ?
P1 Ir1 O2 P1 -96.1(4) 2_565 . . 8 ?
O1 Ir1 C1 C2 1.7(16) 8 . . 2_565 ?
O1 Ir1 C1 C2 -88.3(16) . . . 2_565 ?
O1 Ir1 C1 C2 -178.3(16) 7_455 . . 2_565 ?
O1 Ir1 C1 C2 91.7(16) 2_565 . . 2_565 ?
C1 Ir1 C1 C2 -17(59) 7_455 . . 2_565 ?
O2 Ir1 C1 C2 91.6(16) 2_565 . . 2_565 ?
O2 Ir1 C1 C2 -88.4(16) . . . 2_565 ?
O2 Ir1 C1 C2 -178.4(16) 7_455 . . 2_565 ?
O2 Ir1 C1 C2 1.6(16) 8 . . 2_565 ?
P1 Ir1 C1 C2 1.0(15) 2_565 . . 2_565 ?
P1 Ir1 C1 C2 -89.0(15) 8 . . 2_565 ?
O1 Ir1 C1 C2 -178.3(16) 8 . . . ?
O1 Ir1 C1 C2 91.7(16) . . . . ?
O1 Ir1 C1 C2 1.7(16) 7_455 . . . ?
O1 Ir1 C1 C2 -88.3(16) 2_565 . . . ?
C1 Ir1 C1 C2 163(59) 7_455 . . . ?
O2 Ir1 C1 C2 -88.4(16) 2_565 . . . ?
O2 Ir1 C1 C2 91.6(16) . . . . ?
O2 Ir1 C1 C2 1.6(16) 7_455 . . . ?
O2 Ir1 C1 C2 -178.4(16) 8 . . . ?
P1 Ir1 C1 C2 -179.0(15) 2_565 . . . ?
P1 Ir1 C1 C2 91.0(15) 8 . . . ?
O1 Ir1 C1 O2 -179.8(9) 8 . . 7_455 ?
O1 Ir1 C1 O2 90.2(9) . . . 7_455 ?
O1 Ir1 C1 O2 0.2(9) 7_455 . . 7_455 ?
O1 Ir1 C1 O2 -89.8(9) 2_565 . . 7_455 ?
C1 Ir1 C1 O2 161(59) 7_455 . . 7_455 ?
O2 Ir1 C1 O2 -90.001(1) 2_565 . . 7_455 ?
O2 Ir1 C1 O2 90.000(2) . . . 7_455 ?
O2 Ir1 C1 O2 180.000(2) 8 . . 7_455 ?
P1 Ir1 C1 O2 179.5(6) 2_565 . . 7_455 ?
P1 Ir1 C1 O2 89.5(6) 8 . . 7_455 ?
O1 Ir1 C1 O2 0.2(9) 8 . . 8 ?
O1 Ir1 C1 O2 -89.8(9) . . . 8 ?
O1 Ir1 C1 O2 -179.8(9) 7_455 . . 8 ?
O1 Ir1 C1 O2 90.2(9) 2_565 . . 8 ?
C1 Ir1 C1 O2 -19(59) 7_455 . . 8 ?
O2 Ir1 C1 O2 89.999(2) 2_565 . . 8 ?
O2 Ir1 C1 O2 -90.000(2) . . . 8 ?
O2 Ir1 C1 O2 180.000(2) 7_455 . . 8 ?
P1 Ir1 C1 O2 -0.5(6) 2_565 . . 8 ?
P1 Ir1 C1 O2 -90.5(6) 8 . . 8 ?
C2 C1 C2 O2 178.1(19) 2_565 . . 7_455 ?
O2 C1 C2 O2 -171(9) 8 . . 7_455 ?
Ir1 C1 C2 O2 -1.9(19) . . . 7_455 ?
C2 C1 C2 C3 -3(2) 2_565 . . . ?
O2 C1 C2 C3 179(4) 7_455 . . . ?
O2 C1 C2 C3 8(13) 8 . . . ?
Ir1 C1 C2 C3 177(2) . . . . ?
C2 C1 C2 C5 -158(3) 2_565 . . . ?
O2 C1 C2 C5 24(2) 7_455 . . . ?
O2 C1 C2 C5 -147(9) 8 . . . ?
Ir1 C1 C2 C5 22(3) . . . . ?
C1 C2 C3 C4 6(5) . . . . ?
O2 C2 C3 C4 -178(10) 7_455 . . . ?
C5 C2 C3 C4 163(3) . . . . ?
C2 C3 C4 C3 -3(2) . . . 2_565 ?
O1 P1 C6 C13 -35(6) 7_455 . . 7_455 ?
O2 P1 C6 C13 -53(4) 7_455 . . 7_455 ?
C10 P1 C6 C13 165(3) . . . 7_455 ?
Ir1 P1 C6 C13 7(4) . . . 7_455 ?
O1 P1 C6 C9 28(5) 7_455 . . . ?
O2 P1 C6 C9 9.2(16) 7_455 . . . ?
C10 P1 C6 C9 -132.1(15) . . . . ?
Ir1 P1 C6 C9 69.3(15) . . . . ?
O1 P1 C6 C7 154(5) 7_455 . . . ?
O2 P1 C6 C7 136(2) 7_455 . . . ?
C10 P1 C6 C7 -6(3) . . . . ?
Ir1 P1 C6 C7 -164.3(19) . . . . ?
O1 P1 C6 C8 -90(5) 7_455 . . . ?
O2 P1 C6 C8 -108.1(18) 7_455 . . . ?
C10 P1 C6 C8 110.5(19) . . . . ?
Ir1 P1 C6 C8 -48.1(19) . . . . ?
O1 P1 C10 C9 28(6) 7_455 . . 8 ?
O2 P1 C10 C9 47(3) 7_455 . . 8 ?
C6 P1 C10 C9 -171(3) . . . 8 ?
Ir1 P1 C10 C9 -12(3) . . . 8 ?
O1 P1 C10 C11 -153(5) 7_455 . . . ?
O2 P1 C10 C11 -134.3(14) 7_455 . . . ?
C6 P1 C10 C11 8(2) . . . . ?
Ir1 P1 C10 C11 166.3(13) . . . . ?
O1 P1 C10 C13 -31(5) 7_455 . . . ?
O2 P1 C10 C13 -11.6(17) 7_455 . . . ?
C6 P1 C10 C13 130.2(18) . . . . ?
Ir1 P1 C10 C13 -71.1(16) . . . . ?
O1 P1 C10 C12 88(5) 7_455 . . . ?
O2 P1 C10 C12 106.7(15) 7_455 . . . ?
C6 P1 C10 C12 -111.4(18) . . . . ?
Ir1 P1 C10 C12 47.3(15) . . . . ?
